data_7150061
loop_
_publ_author_name
'Lin, Wenqing'
'Li, Hong'
'Ming, Xin'
'Seela, Frank'

_publ_section_title
;
 1,N6-Etheno-7-deaza-2,8-diazaadenosine: syntheses, properties and
 conversion to 7-deaza-2,8-diazaadenosine.
;
_journal_issue 9
_journal_name_full 'Organic &amp; biomolecular chemistry'
_journal_page_first 1714
_journal_page_last 1718
_journal_paper_doi 10.1039/b418849g
_journal_volume 3
_journal_year 2005
_chemical_formula_sum 'C9 H12 N6 O4'
_chemical_formula_weight 268.25
_chemical_name_systematic
;
?
;
_space_group_IT_number 154
_symmetry_cell_setting trigonal
_symmetry_space_group_name_Hall 'P 32 2"'
_symmetry_space_group_name_H-M 'P 32 2 1'
_atom_sites_solution_hydrogens geom
_atom_sites_solution_primary direct
_atom_sites_solution_secondary difmap
_audit_creation_method SHELXL-97
_cell_angle_alpha 90.00
_cell_angle_beta 90.00
_cell_angle_gamma 120.00
_cell_formula_units_Z 6
_cell_length_a 9.7754(7)
_cell_length_b 9.7754(7)
_cell_length_c 20.3627(19)
_cell_measurement_reflns_used 59
_cell_measurement_temperature 293(2)
_cell_measurement_theta_max 12.46
_cell_measurement_theta_min 4.62
_cell_volume 1685.1(2)
_computing_cell_refinement 'Bruker XSCANS'
_computing_data_collection 'Bruker XSCANS'
_computing_data_reduction 'Bruker SHELXTL'
_computing_molecular_graphics 'Bruker SHELXTL'
_computing_publication_material 'Bruker SHELXTL'
_computing_structure_refinement 'SHELXL-97 (Sheldrick, 1997)'
_computing_structure_solution 'SHELXS-97 (Sheldrick, 1990)'
_diffrn_ambient_temperature 293(2)
_diffrn_measured_fraction_theta_full 0.998
_diffrn_measured_fraction_theta_max 0.998
_diffrn_measurement_device_type 'Bruker P4'
_diffrn_measurement_method '2\q/\w scans'
_diffrn_radiation_monochromator graphite
_diffrn_radiation_source 'fine-focus sealed tube'
_diffrn_radiation_type MoK\a
_diffrn_radiation_wavelength 0.71073
_diffrn_reflns_av_R_equivalents 0.0305
_diffrn_reflns_av_sigmaI/netI 0.0228
_diffrn_reflns_limit_h_max 12
_diffrn_reflns_limit_h_min -11
_diffrn_reflns_limit_k_max 1
_diffrn_reflns_limit_k_min -12
_diffrn_reflns_limit_l_max 26
_diffrn_reflns_limit_l_min -26
_diffrn_reflns_number 9472
_diffrn_reflns_theta_full 28.03
_diffrn_reflns_theta_max 28.03
_diffrn_reflns_theta_min 2.41
_diffrn_standards_interval_count 97
_diffrn_standards_number 3
_exptl_absorpt_coefficient_mu 0.128
_exptl_absorpt_correction_T_max 0.4336
_exptl_absorpt_correction_T_min 0.3727
_exptl_absorpt_correction_type empirical
_exptl_crystal_density_diffrn 1.586
_exptl_crystal_density_method 'not measured'
_exptl_crystal_F_000 840
_refine_diff_density_max 0.630
_refine_diff_density_min -0.343
_refine_diff_density_rms 0.054
_refine_ls_abs_structure_details 'Flack H D (1983), Acta Cryst. A39, 876-881'
_refine_ls_abs_structure_Flack 0.1(11)
_refine_ls_extinction_coef 0.0021(15)
_refine_ls_extinction_expression Fc^*^=kFc[1+0.001xFc^2^\l^3^/sin(2\q)]^-1/4^
_refine_ls_extinction_method SHELXL
_refine_ls_goodness_of_fit_ref 1.072
_refine_ls_hydrogen_treatment mixed
_refine_ls_matrix_type full
_refine_ls_number_parameters 179
_refine_ls_number_reflns 2715
_refine_ls_number_restraints 4
_refine_ls_restrained_S_all 1.072
_refine_ls_R_factor_all 0.0424
_refine_ls_R_factor_gt 0.0396
_refine_ls_shift/su_max 0.000
_refine_ls_shift/su_mean 0.000
_refine_ls_structure_factor_coef Fsqd
_refine_ls_weighting_details 'calc w=1/[\s^2^(Fo^2^)+(0.0928P)^2^+0.0622P] where P=(Fo^2^+2Fc^2^)/3'
_refine_ls_weighting_scheme calc
_refine_ls_wR_factor_gt 0.1159
_refine_ls_wR_factor_ref 0.1207
_reflns_number_gt 2538
_reflns_number_total 2715
_reflns_threshold_expression >2sigma(I)
_cod_data_source_file b418849g.txt
_cod_data_source_block tm
_cod_depositor_comments
;
The following automatic conversions were performed:
'_symmetry_cell_setting' value 'Trigonal' changed to 'trigonal' according
to '/home/saulius/struct/CIF-dictionaries/cif_core.dic' dictionary named
'cif_core.dic' version 2.4.1 from 2010-06-29.

Automatic conversion script
Id: cif_fix_enum 1527 2010-12-29 10:47:43Z saulius 
;
_cod_original_sg_symbol_H-M P3(2)21
_cod_database_code 7150061

loop_
_symmetry_equiv_pos_as_xyz
'x, y, z'
'-y, x-y, z+2/3'
'-x+y, -x, z+1/3'
'y, x, -z'
'x-y, -y, -z+1/3'
'-x, -x+y, -z+2/3'

loop_
_atom_site_label
_atom_site_type_symbol
_atom_site_fract_x
_atom_site_fract_y
_atom_site_fract_z
_atom_site_U_iso_or_equiv
_atom_site_adp_type
_atom_site_occupancy
_atom_site_symmetry_multiplicity
_atom_site_calc_flag
_atom_site_refinement_flags
_atom_site_disorder_assembly
_atom_site_disorder_group
N1 N -0.04508(19) 0.0637(2) 0.09566(8) 0.0393(3) Uani 1 1 d . . .
N2 N -0.06115(19) 0.1878(2) 0.10546(8) 0.0398(3) Uani 1 1 d . . .
N3 N 0.05439(18) 0.33584(18) 0.10549(8) 0.0356(3) Uani 1 1 d . . .
C4 C 0.19833(18) 0.35304(18) 0.09594(7) 0.0274(3) Uani 1 1 d . . .
C5 C 0.23347(19) 0.23246(18) 0.08896(7) 0.0286(3) Uani 1 1 d . . .
C6 C 0.0999(2) 0.07921(19) 0.08772(8) 0.0331(3) Uani 1 1 d . . .
N6 N 0.1052(2) -0.05205(19) 0.07828(10) 0.0466(4) Uani 1 1 d . . .
H6A H 0.0192 -0.1418 0.0774 0.056 Uiso 1 1 calc R . .
H6B H 0.1946 -0.0476 0.0730 0.056 Uiso 1 1 calc R . .
C7 C 0.39948(19) 0.31173(19) 0.07952(9) 0.0329(3) Uani 1 1 d . . .
H7 H 0.4582 0.2615 0.0738 0.039 Uiso 1 1 calc R . .
N8 N 0.45930(17) 0.46623(17) 0.07990(8) 0.0327(3) Uani 1 1 d . . .
N9 N 0.33605(16) 0.49212(16) 0.09103(7) 0.0283(3) Uani 1 1 d . . .
C1' C 0.34744(18) 0.64388(18) 0.08126(7) 0.0274(3) Uani 1 1 d . . .
H1'A H 0.2610 0.6457 0.1049 0.033 Uiso 1 1 calc R . .
C2' C 0.50363(17) 0.78532(18) 0.10248(8) 0.0278(3) Uani 1 1 d . . .
H2'B H 0.5914 0.7675 0.0923 0.033 Uiso 1 1 calc R . .
O2' O 0.49974(17) 0.81196(16) 0.17028(6) 0.0364(3) Uani 1 1 d . . .
H2'A H 0.4781 0.8820 0.1759 0.055 Uiso 1 1 calc R . .
C3' C 0.51076(19) 0.91684(18) 0.05862(8) 0.0300(3) Uani 1 1 d D . .
H3'B H 0.6202 0.9965 0.0485 0.036 Uiso 1 1 calc R . .
O3' O 0.42845(18) 0.98678(16) 0.08827(7) 0.0377(3) Uani 1 1 d D . .
H3'A H 0.485(2) 1.045(3) 0.1176(11) 0.057 Uiso 1 1 d D . .
C4' C 0.42102(19) 0.82946(18) -0.00346(8) 0.0309(3) Uani 1 1 d . . .
H4'A H 0.3469 0.8654 -0.0152 0.037 Uiso 1 1 calc R . .
O4' O 0.33210(17) 0.66373(14) 0.01328(6) 0.0387(3) Uani 1 1 d . . .
C5' C 0.5234(2) 0.8490(3) -0.06251(10) 0.0438(4) Uani 1 1 d D . .
H5'B H 0.4569 0.7804 -0.0974 0.053 Uiso 1 1 calc R . .
H5'C H 0.5708 0.9570 -0.0781 0.053 Uiso 1 1 calc R . .
O5' O 0.64368(19) 0.8144(2) -0.04967(10) 0.0549(4) Uani 1 1 d D . .
H5'A H 0.614(3) 0.722(2) -0.0603(19) 0.082 Uiso 1 1 d D . .

loop_
_atom_site_aniso_label
_atom_site_aniso_U_11
_atom_site_aniso_U_22
_atom_site_aniso_U_33
_atom_site_aniso_U_23
_atom_site_aniso_U_13
_atom_site_aniso_U_12
N1 0.0303(7) 0.0310(7) 0.0492(8) 0.0014(6) 0.0062(6) 0.0097(6)
N2 0.0276(7) 0.0385(8) 0.0499(8) 0.0020(6) 0.0072(6) 0.0139(6)
N3 0.0286(7) 0.0344(7) 0.0464(7) 0.0001(6) 0.0033(5) 0.0176(6)
C4 0.0269(7) 0.0248(6) 0.0309(6) 0.0003(5) 0.0026(5) 0.0132(6)
C5 0.0294(7) 0.0239(7) 0.0332(6) 0.0029(5) 0.0053(5) 0.0138(6)
C6 0.0341(8) 0.0251(7) 0.0359(7) 0.0020(5) 0.0061(6) 0.0117(6)
N6 0.0422(9) 0.0239(7) 0.0691(11) -0.0034(6) 0.0073(8) 0.0132(6)
C7 0.0290(7) 0.0266(7) 0.0461(8) 0.0044(6) 0.0070(6) 0.0163(6)
N8 0.0260(6) 0.0265(6) 0.0476(7) 0.0024(5) 0.0041(5) 0.0147(5)
N9 0.0250(6) 0.0226(6) 0.0387(6) 0.0000(4) 0.0017(5) 0.0131(5)
C1' 0.0280(7) 0.0223(6) 0.0341(7) -0.0017(5) -0.0033(5) 0.0142(5)
C2' 0.0262(6) 0.0237(6) 0.0368(7) -0.0045(5) -0.0069(5) 0.0150(5)
O2' 0.0435(7) 0.0371(6) 0.0372(6) -0.0088(5) -0.0122(5) 0.0267(5)
C3' 0.0294(7) 0.0231(6) 0.0384(7) -0.0008(5) -0.0035(6) 0.0137(5)
O3' 0.0459(7) 0.0323(6) 0.0462(6) -0.0085(5) -0.0109(5) 0.0279(5)
C4' 0.0311(7) 0.0270(7) 0.0355(6) 0.0004(5) -0.0038(6) 0.0152(6)
O4' 0.0455(7) 0.0242(5) 0.0363(6) -0.0031(4) -0.0123(5) 0.0098(5)
C5' 0.0397(9) 0.0470(10) 0.0404(8) -0.0001(7) 0.0031(7) 0.0185(8)
O5' 0.0363(7) 0.0454(8) 0.0801(11) -0.0084(8) 0.0045(7) 0.0182(6)

loop_
_atom_type_symbol
_atom_type_description
_atom_type_scat_dispersion_real
_atom_type_scat_dispersion_imag
_atom_type_scat_source
C C 0.0033 0.0016 'International Tables Vol C Tables 4.2.6.8 and 6.1.1.4'
H H 0.0000 0.0000 'International Tables Vol C Tables 4.2.6.8 and 6.1.1.4'
N N 0.0061 0.0033 'International Tables Vol C Tables 4.2.6.8 and 6.1.1.4'
O O 0.0106 0.0060 'International Tables Vol C Tables 4.2.6.8 and 6.1.1.4'

loop_
_geom_angle_atom_site_label_1
_geom_angle_atom_site_label_2
_geom_angle_atom_site_label_3
_geom_angle
_geom_angle_site_symmetry_1
_geom_angle_site_symmetry_3
_geom_angle_publ_flag
N2 N1 C6 120.98(16) . . ?
N1 N2 N3 125.58(16) . . ?
N2 N3 C4 113.94(15) . . ?
N3 C4 N9 126.00(14) . . ?
N3 C4 C5 126.53(15) . . ?
N9 C4 C5 107.46(13) . . ?
C4 C5 C6 114.35(15) . . ?
C4 C5 C7 104.52(13) . . ?
C6 C5 C7 140.82(15) . . ?
N6 C6 N1 116.95(17) . . ?
N6 C6 C5 124.60(17) . . ?
N1 C6 C5 118.44(16) . . ?
C6 N6 H6A 120.0 . . ?
C6 N6 H6B 120.0 . . ?
H6A N6 H6B 120.0 . . ?
N8 C7 C5 110.84(13) . . ?
N8 C7 H7 124.6 . . ?
C5 C7 H7 124.6 . . ?
C7 N8 N9 106.59(13) . . ?
C4 N9 N8 110.56(13) . . ?
C4 N9 C1' 124.58(13) . . ?
N8 N9 C1' 122.97(13) . . ?
O4' C1' N9 108.43(12) . . ?
O4' C1' C2' 106.25(12) . . ?
N9 C1' C2' 114.89(12) . . ?
O4' C1' H1'A 109.0 . . ?
N9 C1' H1'A 109.0 . . ?
C2' C1' H1'A 109.0 . . ?
O2' C2' C1' 109.78(13) . . ?
O2' C2' C3' 114.11(12) . . ?
C1' C2' C3' 101.54(11) . . ?
O2' C2' H2'B 110.4 . . ?
C1' C2' H2'B 110.4 . . ?
C3' C2' H2'B 110.4 . . ?
C2' O2' H2'A 109.5 . . ?
O3' C3' C4' 108.30(13) . . ?
O3' C3' C2' 110.77(13) . . ?
C4' C3' C2' 103.83(12) . . ?
O3' C3' H3'B 111.2 . . ?
C4' C3' H3'B 111.2 . . ?
C2' C3' H3'B 111.2 . . ?
C3' O3' H3'A 106.9(11) . . ?
O4' C4' C5' 108.54(14) . . ?
O4' C4' C3' 106.63(12) . . ?
C5' C4' C3' 115.27(15) . . ?
O4' C4' H4'A 108.7 . . ?
C5' C4' H4'A 108.7 . . ?
C3' C4' H4'A 108.7 . . ?
C1' O4' C4' 109.79(11) . . ?
O5' C5' C4' 113.76(17) . . ?
O5' C5' H5'B 108.8 . . ?
C4' C5' H5'B 108.8 . . ?
O5' C5' H5'C 108.8 . . ?
C4' C5' H5'C 108.8 . . ?
H5'B C5' H5'C 107.7 . . ?
C5' O5' H5'A 109.5(12) . . ?

loop_
_geom_bond_atom_site_label_1
_geom_bond_atom_site_label_2
_geom_bond_distance
_geom_bond_site_symmetry_2
_geom_bond_publ_flag
N1 N2 1.314(3) . ?
N1 C6 1.358(2) . ?
N2 N3 1.318(2) . ?
N3 C4 1.345(2) . ?
C4 N9 1.357(2) . ?
C4 C5 1.390(2) . ?
C5 C6 1.412(2) . ?
C5 C7 1.419(2) . ?
C6 N6 1.324(2) . ?
N6 H6A 0.8600 . ?
N6 H6B 0.8600 . ?
C7 N8 1.319(2) . ?
C7 H7 0.9300 . ?
N8 N9 1.3682(18) . ?
N9 C1' 1.4448(18) . ?
C1' O4' 1.4161(18) . ?
C1' C2' 1.523(2) . ?
C1' H1'A 0.9800 . ?
C2' O2' 1.4090(19) . ?
C2' C3' 1.538(2) . ?
C2' H2'B 0.9800 . ?
O2' H2'A 0.8200 . ?
C3' O3' 1.425(2) . ?
C3' C4' 1.532(2) . ?
C3' H3'B 0.9800 . ?
O3' H3'A 0.821(10) . ?
C4' O4' 1.4451(18) . ?
C4' C5' 1.514(2) . ?
C4' H4'A 0.9800 . ?
C5' O5' 1.401(3) . ?
C5' H5'B 0.9700 . ?
C5' H5'C 0.9700 . ?
O5' H5'A 0.829(10) . ?

loop_
_geom_torsion_atom_site_label_1
_geom_torsion_atom_site_label_2
_geom_torsion_atom_site_label_3
_geom_torsion_atom_site_label_4
_geom_torsion
_geom_torsion_site_symmetry_1
_geom_torsion_site_symmetry_2
_geom_torsion_site_symmetry_3
_geom_torsion_site_symmetry_4
_geom_torsion_publ_flag
C6 N1 N2 N3 3.5(3) . . . . ?
N1 N2 N3 C4 -1.6(3) . . . . ?
N2 N3 C4 N9 177.06(15) . . . . ?
N2 N3 C4 C5 -2.6(3) . . . . ?
N3 C4 C5 C6 4.5(2) . . . . ?
N9 C4 C5 C6 -175.21(14) . . . . ?
N3 C4 C5 C7 179.46(16) . . . . ?
N9 C4 C5 C7 -0.23(17) . . . . ?
N2 N1 C6 N6 179.81(18) . . . . ?
N2 N1 C6 C5 -1.2(3) . . . . ?
C4 C5 C6 N6 176.53(17) . . . . ?
C7 C5 C6 N6 4.2(4) . . . . ?
C4 C5 C6 N1 -2.4(2) . . . . ?
C7 C5 C6 N1 -174.7(2) . . . . ?
C4 C5 C7 N8 -0.74(19) . . . . ?
C6 C5 C7 N8 172.0(2) . . . . ?
C5 C7 N8 N9 1.4(2) . . . . ?
N3 C4 N9 N8 -178.60(16) . . . . ?
C5 C4 N9 N8 1.09(18) . . . . ?
N3 C4 N9 C1' -13.9(2) . . . . ?
C5 C4 N9 C1' 165.79(14) . . . . ?
C7 N8 N9 C4 -1.55(19) . . . . ?
C7 N8 N9 C1' -166.53(15) . . . . ?
C4 N9 C1' O4' -83.38(18) . . . . ?
N8 N9 C1' O4' 79.49(18) . . . . ?
C4 N9 C1' C2' 157.96(14) . . . . ?
N8 N9 C1' C2' -39.2(2) . . . . ?
O4' C1' C2' O2' 155.69(12) . . . . ?
N9 C1' C2' O2' -84.43(15) . . . . ?
O4' C1' C2' C3' 34.59(15) . . . . ?
N9 C1' C2' C3' 154.47(13) . . . . ?
O2' C2' C3' O3' -32.11(18) . . . . ?
C1' C2' C3' O3' 85.91(14) . . . . ?
O2' C2' C3' C4' -148.16(14) . . . . ?
C1' C2' C3' C4' -30.14(15) . . . . ?
O3' C3' C4' O4' -101.46(15) . . . . ?
C2' C3' C4' O4' 16.32(17) . . . . ?
O3' C3' C4' C5' 138.02(16) . . . . ?
C2' C3' C4' C5' -104.20(16) . . . . ?
N9 C1' O4' C4' -149.72(13) . . . . ?
C2' C1' O4' C4' -25.72(17) . . . . ?
C5' C4' O4' C1' 130.33(15) . . . . ?
C3' C4' O4' C1' 5.58(18) . . . . ?
O4' C4' C5' O5' -67.2(2) . . . . ?
C3' C4' C5' O5' 52.2(2) . . . . ?

loop_
_cod_related_entry_id
_cod_related_entry_database
_cod_related_entry_code
1 ChemSpider 9348294
